data_2000430
loop_
_publ_author_name
'Llamas-Saiz, A. L.'
'Foces-Foces, C.'
'Elguero, J.'
'Molina, P.'
'Alajar\'in, M.'
'Vidal, A.'

_publ_section_title
;
 Effect of the protonation and of the <i>ortho</i> substitution on the
 structure of aryliminophosphoranes
;
_journal_issue 11
_journal_name_full 'Acta Crystallographica Section C'
_journal_page_first 1940
_journal_page_last 1945
_journal_paper_doi 10.1107/S0108270192001811
_journal_volume 48
_journal_year 1992
_chemical_formula_sum 'C24 H21 N2 P'
_chemical_formula_weight 368.42
_space_group_crystal_system monoclinic
_space_group_IT_number 15
_space_group_name_Hall '-I 2ya'
_space_group_name_H-M_alt 'I 1 2/a 1'
_cell_angle_alpha 90
_cell_angle_beta 101.437(3)
_cell_angle_gamma 90
_cell_formula_units_Z 16
_cell_length_a 30.4088(15)
_cell_length_b 11.5561(3)
_cell_length_c 22.9996(10)
_cell_volume 7921.7(6)
_diffrn_radiation_type Cu
_diffrn_radiation_wavelength 1.5418
_exptl_absorpt_coefficient_mu 1.2805
_exptl_crystal_density_diffrn 1.236
_exptl_crystal_F_000 3104
_cod_data_source_file al0527.cif
_cod_data_source_block al0527b
_cod_original_sg_symbol_H-M 'I 2/a'
_cod_original_formula_sum 'C24 H21 N2 P1'
_cod_database_code 2000430

loop_
_space_group_symop_id
_space_group_symop_operation_xyz
1 x,y,z
2 -x+1/2,y,-z
3 -x,-y,-z
4 x+1/2,-y,z
5 x+1/2,y+1/2,z+1/2
6 -x,y+1/2,-z+1/2
7 -x+1/2,-y+1/2,-z+1/2
8 x,-y+1/2,z+1/2

loop_
_atom_site_label
_atom_site_fract_x
_atom_site_fract_y
_atom_site_fract_z
_atom_site_U_iso_or_equiv
C(1) .49882(6) -.08164(16) .37900(8) .0436(5)
C(2) .51553(6) .03087(17) .39341(9) .0506(6)
C(3) .54648(8) .0785(2) .36347(12) .0645(8)
C(4) .56103(8) .0174(2) .31902(12) .0685(9)
C(5) .54550(8) -.0923(2) .30480(10) .0624(8)
C(6) .51477(7) -.14169(18) .33470(9) .0518(6)
N(11) .46838(5) -.12387(14) .41199(7) .0495(5)
P(12) .43333(2) -.22345(4) .39304(2) .03950(10)
C(13) .39990(6) -.22678(17) .45003(8) .0462(6)
C(14) .38831(8) -.12275(19) .47360(10) .0587(7)
C(15) .36231(8) -.1228(2) .51677(11) .0666(8)
C(16) .34829(8) -.2257(2) .53715(10) .0651(8)
C(17) .36005(8) -.3289(2) .51469(11) .0658(8)
C(18) .38552(7) -.33013(18) .47081(10) .0556(7)
C(19) .39595(6) -.20152(15) .32212(8) .0447(5)
C(20) .35606(7) -.14030(19) .31898(10) .0557(7)
C(21) .32931(8) -.1141(2) .26401(12) .0689(8)
C(22) .34217(8) -.1466(2) .21279(11) .0697(8)
C(23) .38155(9) -.2056(2) .21521(10) .0677(8)
C(24) .40809(7) -.23414(19) .26938(9) .0546(6)
C(25) .45645(7) -.36710(17) .39082(9) .0495(6)
C(26) .43360(10) -.45784(19) .35824(11) .0700(9)
C(27) .45393(15) -.5661(2) .36011(15) .1057(16)
C(28) .49616(19) -.5832(4) .3945(2) .132(2)
C(29) .51821(13) -.4942(4) .4265(2) .1196(18)
C(30) .49900(8) -.3852(3) .42525(13) .0771(10)
N(31) .49842(7) .09373(17) .43600(9) .0670(7)
C(1B) .25683(6) .04717(16) .12981(8) .0440(6)
C(2B) .23887(6) -.06427(17) .11558(8) .0470(6)
C(3B) .21065(7) -.1143(2) .14872(10) .0604(7)
C(4B) .19981(8) -.0583(2) .19679(11) .0672(8)
C(5B) .21680(9) .0509(2) .21136(11) .0683(9)
C(6B) .24465(8) .10343(19) .17786(10) .0580(7)
N(11B) .28469(5) .09041(14) .09352(7) .0476(5)
P(12B) .319340(10) .19226(4) .10898(2) .03770(10)
C(13B) .34852(6) .20659(16) .04845(8) .0434(5)
C(14B) .33436(7) .14590(19) -.00417(9) .0526(6)
C(15B) .35669(8) .1605(2) -.05056(9) .0648(8)
C(16B) .39258(8) .2354(2) -.04510(10) .0646(8)
C(17B) .40655(7) .2978(2) .00697(10) .0599(7)
C(18B) .38462(7) .28315(18) .05359(9) .0516(6)
C(19B) .36161(6) .17148(16) .17540(8) .0476(6)
C(20B) .40038(8) .1099(2) .17302(12) .0667(8)
C(21B) .43027(9) .0829(3) .22572(19) .0960(13)
C(22B) .42119(13) .1149(3) .27943(16) .1054(14)
C(23B) .38328(13) .1732(3) .28171(12) .0954(13)
C(24B) .35324(9) .2030(2) .23026(9) .0664(8)
C(25B) .29494(7) .33371(17) .11471(8) .0481(6)
C(26B) .31928(9) .42827(19) .14101(10) .0612(8)
C(27B) .29844(15) .5353(2) .14051(16) .0880(14)
C(28B) .25422(17) .5480(3) .1143(2) .1148(19)
C(29B) .23012(15) .4555(4) .0895(2) .1215(19)
C(30B) .25008(9) .3474(3) .08899(15) .0828(11)
N(31B) .25234(8) -.12332(19) .06952(9) .0672(7)
H(3) .5570(9) .158(3) .3743(12) .054(8)
H(4) .5825(9) .052(3) .2979(12) .053(8)
H(5) .5570(9) -.135(2) .2754(12) .048(7)
H(6) .5048(9) -.218(2) .3259(12) .045(7)
H(14) .3988(8) -.049(2) .4596(11) .038(6)
H(15) .3541(10) -.046(3) .5322(13) .060(8)
H(16) .3306(9) -.227(2) .5681(12) .045(7)
H(17) .3503(10) -.402(3) .5289(13) .057(8)
H(18) .3924(8) -.404(2) .4555(10) .034(6)
H(20) .3480(8) -.116(2) .3558(10) .033(6)
H(21) .3025(11) -.076(3) .2653(14) .072(10)
H(22) .3223(11) -.124(3) .1762(14) .073(10)
H(23) .3915(10) -.229(3) .1789(14) .063(9)
H(24) .4358(8) -.274(2) .2724(11) .042(7)
H(26) .4027(10) -.448(3) .3356(14) .063(9)
H(27) .4354(14) -.623(4) .3361(18) .102(14)
H(28) .5110(17) -.665(5) .398(2) .139(18)
H(29) .5471(16) -.497(4) .450(2) .121(16)
H(30) .5144(13) -.318(3) .4471(17) .090(12)
H(311) .4823(10) .042(3) .4586(14) .065(9)
H(312) .5194(13) .144(3) .4582(16) .091(12)
H(3B) .1993(10) -.193(3) .1362(13) .054(8)
H(4B) .1793(9) -.095(2) .2213(12) .051(7)
H(5B) .2118(10) .092(3) .2483(13) .060(8)
H(6B) .2557(9) .179(2) .1876(12) .046(7)
H(14B) .3080(8) .093(2) -.0084(10) .031(6)
H(15B) .3465(9) .118(2) -.0861(12) .046(7)
H(16B) .4086(9) .246(2) -.0746(11) .045(7)
H(17B) .4314(8) .351(2) .0115(11) .039(6)
H(18B) .3956(9) .328(2) .0914(12) .049(7)
H(20B) .4055(9) .085(3) .1329(12) .050(17)
H(21B) .4549(13) .042(4) .2175(17) .097(13)
H(22B) .4436(14) .094(4) .3154(18) .105(13)
H(23B) .3749(13) .196(3) .3203(17) .091(12)
H(24B) .3240(10) .247(3) .2321(13) .061(8)
H(26B) .3519(9) .417(2) .1608(11) .038(7)
H(27B) .3155(12) .592(3) .1588(16) .072(11)
H(28B) .2396(16) .623(4) .115(2) .114(15)
H(29B) .1974(18) .461(5) .070(2) .128(17)
H(30B) .2338(12) .279(3) .0717(16) .079(11)
H(311B) .2666(10) -.078(3) .0463(13) .053(8)
H(312B) .2342(12) -.181(3) .0505(15) .071(10)

loop_
_geom_angle_atom_site_label_1
_geom_angle_atom_site_label_2
_geom_angle_atom_site_label_3
_geom_angle
C(6) C(1) N(11) 125.9(2)
C(2) C(1) N(11) 116.2(2)
C(2) C(1) C(6) 117.9(2)
C(1) C(2) C(3) 119.9(2)
C(2) C(3) C(4) 120.8(2)
C(3) C(4) C(5) 120.2(2)
C(4) C(5) C(6) 119.8(2)
C(1) C(6) C(5) 121.5(2)
C(1) N(11) P(12) 126.30(10)
N(11) P(12) C(25) 115.70(10)
N(11) P(12) C(19) 114.70(10)
N(11) P(12) C(13) 105.20(10)
C(1) C(2) N(31) 118.4(2)
C(3) C(2) N(31) 121.7(2)
C(6B) C(1B) N(11B) 126.6(2)
C(2B) C(1B) N(11B) 116.2(2)
C(2B) C(1B) C(6B) 117.3(2)
C(1B) C(2B) C(2B) 120.5(2)
C(2B) C(3B) C(4B) 121.3(2)
C(3B) C(4B) C(5B) 119.2(2)
C(4B) C(5B) C(6B) 120.3(2)
C(1B) C(6B) C(5B) 121.4(2)
C(1B) N(11B) P(12B) 126.30(10)
N(11B) P(12B) C(25B) 115.20(10)
N(11B) P(12B) C(19B) 115.10(10)
N(11B) P(12B) C(13B) 107.70(10)
C(1B) C(2B) N(31B) 117.8(2)
C(3B) C(2B) N(31B) 121.6(2)

loop_
_geom_bond_atom_site_label_1
_geom_bond_atom_site_label_2
_geom_bond_distance
C(1) C(2) 1.411(3)
C(1) C(6) 1.397(3)
C(1) N(11) 1.396(3)
C(2) C(3) 1.386(3)
C(3) C(4) 1.386(4)
C(4) C(5) 1.369(4)
C(5) C(6) 1.388(4)
N(11) P(12) 1.570(2)
P(12) C(13) 1.812(2)
P(12) C(19) 1.812(2)
P(12) C(25) 1.808(2)
C(2) N(31) 1.400(3)
C(1B) C(2B) 1.412(3)
C(1B) C(6B) 1.394(3)
C(1B) N(11B) 1.394(3)
C(2B) C(3B) 1.383(3)
C(3B) C(4B) 1.377(4)
C(4B) C(5B) 1.378(4)
C(5B) C(6B) 1.392(4)
N(11B) P(12B) 1.573(2)
P(12B) C(13B) 1.801(2)
P(12B) C(19B) 1.807(2)
P(12B) C(25B) 1.811(2)
C(2B) N(31B) 1.388(3)

loop_
_cod_changelog_entry_id
_cod_changelog_entry_author
_cod_changelog_entry_date
_cod_changelog_entry_text
1 'Vaitkus, Antanas' 2023-12-14T14:06:05+02:00
;
 Corrected the x coordinate of atom site 'H(18B)' by changing it from '3956(9)'
 to '.3956(9)'. Corrected the z coordinate of atom site 'H(3)' by changing it
 from '3743(12)' to '.3743(12)'. 
;
